data_7212836
loop_
_publ_author_name
'Najar, Adel M.'
'Tidmarsh, Ian S.'
'Ward, Michael D.'

_publ_section_title
;
 Lead(ii) complexes of bis- and tris-bidentate compartmental ligands based
 on pyridyl-pyrazole and pyridyl-triazole fragments: coordination networks
 and a discrete dimeric box
;
_journal_issue 11
_journal_name_full CrystEngComm
_journal_page_first 3642
_journal_paper_doi 10.1039/c0ce00176g
_journal_volume 12
_journal_year 2010
_chemical_formula_sum 'C30 H24 N12'
_chemical_formula_weight 552.61
_chemical_name_systematic
;
?
;
_space_group_IT_number 2
_symmetry_cell_setting triclinic
_symmetry_space_group_name_Hall '-P 1'
_symmetry_space_group_name_H-M 'P -1'
_atom_sites_solution_hydrogens geom
_atom_sites_solution_primary direct
_atom_sites_solution_secondary difmap
_audit_creation_method SHELXL-97
_cell_angle_alpha 74.055(7)
_cell_angle_beta 81.433(7)
_cell_angle_gamma 86.057(5)
_cell_formula_units_Z 2
_cell_length_a 9.110(5)
_cell_length_b 10.485(5)
_cell_length_c 14.400(8)
_cell_measurement_reflns_used 1743
_cell_measurement_temperature 100(2)
_cell_measurement_theta_max 23.92
_cell_measurement_theta_min 2.26
_cell_volume 1307.2(12)
_computing_cell_refinement 'Bruker SAINT'
_computing_data_collection 'Bruker APEX2'
_computing_data_reduction 'Bruker SAINT'
_computing_molecular_graphics 'Bruker SHELXTL'
_computing_publication_material 'Bruker SHELXTL'
_computing_structure_refinement 'SHELXL-97 (Sheldrick, 2008)'
_computing_structure_solution 'SHELXS-97 (Sheldrick, 2008)'
_diffrn_ambient_temperature 100(2)
_diffrn_measured_fraction_theta_full 0.933
_diffrn_measured_fraction_theta_max 0.933
_diffrn_measurement_device_type 'Bruker APEX-II CCD'
_diffrn_measurement_method '\f and \w scans'
_diffrn_radiation_monochromator graphite
_diffrn_radiation_source 'sealed tube'
_diffrn_radiation_type MoK\a
_diffrn_radiation_wavelength 0.71073
_diffrn_reflns_av_R_equivalents 0.0365
_diffrn_reflns_av_sigmaI/netI 0.0772
_diffrn_reflns_limit_h_max 11
_diffrn_reflns_limit_h_min -11
_diffrn_reflns_limit_k_max 13
_diffrn_reflns_limit_k_min -11
_diffrn_reflns_limit_l_max 17
_diffrn_reflns_limit_l_min -17
_diffrn_reflns_number 9933
_diffrn_reflns_theta_full 26.39
_diffrn_reflns_theta_max 26.39
_diffrn_reflns_theta_min 2.02
_exptl_absorpt_coefficient_mu 0.091
_exptl_absorpt_correction_T_max 0.9874
_exptl_absorpt_correction_T_min 0.9838
_exptl_absorpt_correction_type multi-scan
_exptl_absorpt_process_details SADABS
_exptl_crystal_colour colourless
_exptl_crystal_density_diffrn 1.404
_exptl_crystal_density_method 'not measured'
_exptl_crystal_description block
_exptl_crystal_F_000 576
_exptl_crystal_size_max 0.18
_exptl_crystal_size_mid 0.18
_exptl_crystal_size_min 0.14
_refine_diff_density_max 0.444
_refine_diff_density_min -0.466
_refine_diff_density_rms 0.049
_refine_ls_extinction_method none
_refine_ls_goodness_of_fit_ref 1.000
_refine_ls_hydrogen_treatment constr
_refine_ls_matrix_type full
_refine_ls_number_parameters 379
_refine_ls_number_reflns 4993
_refine_ls_number_restraints 0
_refine_ls_restrained_S_all 1.000
_refine_ls_R_factor_all 0.1127
_refine_ls_R_factor_gt 0.0529
_refine_ls_shift/su_max 0.000
_refine_ls_shift/su_mean 0.000
_refine_ls_structure_factor_coef Fsqd
_refine_ls_weighting_details 'calc w=1/[\s^2^(Fo^2^)+(0.0541P)^2^+0.3717P] where P=(Fo^2^+2Fc^2^)/3'
_refine_ls_weighting_scheme calc
_refine_ls_wR_factor_gt 0.1121
_refine_ls_wR_factor_ref 0.1364
_reflns_number_gt 2929
_reflns_number_total 4993
_reflns_threshold_expression >2sigma(I)
_cod_data_source_file c0ce00176g.txt
_cod_data_source_block imw1379p-1
_cod_depositor_comments
;
The following automatic conversions were performed:

'_symmetry_cell_setting' value 'Triclinic' changed to 'triclinic'
according to /home/saulius/struct/CIF-dictionaries/cif_core.dic
dictionary named 'cif_core.dic' version 2.4.2 from
2011-04-26.

'_exptl_absorpt_correction_type' value 'Multi-scan'
changed to 'multi-scan' according to
/home/saulius/struct/CIF-dictionaries/cif_core.dic dictionary named
'cif_core.dic' version 2.4.2 from 2011-04-26.

Automatic conversion script
Id: cif_fix_values 1891 2012-01-12 08:04:46Z andrius 
;
_cod_original_sg_symbol_H-M 'P-1 '
_cod_database_code 7212836

loop_
_symmetry_equiv_pos_as_xyz
'x, y, z'
'-x, -y, -z'

loop_
_atom_site_label
_atom_site_type_symbol
_atom_site_fract_x
_atom_site_fract_y
_atom_site_fract_z
_atom_site_U_iso_or_equiv
_atom_site_adp_type
_atom_site_occupancy
_atom_site_symmetry_multiplicity
_atom_site_calc_flag
_atom_site_refinement_flags
N111 N 0.0455(3) 0.1910(2) 0.04889(18) 0.0415(6) Uani 1 1 d .
C112 C 0.0815(3) 0.0906(3) 0.1227(2) 0.0326(7) Uani 1 1 d .
C113 C 0.1720(3) -0.0159(3) 0.1094(2) 0.0402(8) Uani 1 1 d .
H113 H 0.1941 -0.0858 0.1637 0.048 Uiso 1 1 calc R
C114 C 0.2295(4) -0.0190(3) 0.0161(2) 0.0499(9) Uani 1 1 d .
H114 H 0.2928 -0.0907 0.0050 0.060 Uiso 1 1 calc R
C115 C 0.1944(4) 0.0825(3) -0.0602(2) 0.0513(9) Uani 1 1 d .
H115 H 0.2322 0.0827 -0.1254 0.062 Uiso 1 1 calc R
C116 C 0.1028(4) 0.1852(3) -0.0407(2) 0.0489(9) Uani 1 1 d .
H116 H 0.0792 0.2558 -0.0943 0.059 Uiso 1 1 calc R
N121 N -0.0607(2) 0.1664(2) 0.34809(16) 0.0306(6) Uani 1 1 d .
N122 N -0.0284(3) 0.0361(2) 0.37854(17) 0.0374(6) Uani 1 1 d .
N123 N 0.0222(3) -0.0043(2) 0.30057(17) 0.0363(6) Uani 1 1 d .
C124 C 0.0224(3) 0.1009(3) 0.2205(2) 0.0292(6) Uani 1 1 d .
C125 C -0.0321(3) 0.2093(3) 0.2511(2) 0.0344(7) Uani 1 1 d .
H125 H -0.0465 0.2969 0.2116 0.041 Uiso 1 1 calc R
C126 C -0.1233(3) 0.2375(3) 0.4196(2) 0.0341(7) Uani 1 1 d .
H12A H -0.0935 0.1904 0.4839 0.041 Uiso 1 1 calc R
H12B H -0.2330 0.2382 0.4259 0.041 Uiso 1 1 calc R
N131 N 0.7093(3) 0.4747(2) 0.08647(18) 0.0412(6) Uani 1 1 d .
C132 C 0.6183(3) 0.5819(3) 0.0648(2) 0.0317(7) Uani 1 1 d .
C133 C 0.6139(3) 0.6607(3) -0.0285(2) 0.0382(7) Uani 1 1 d .
H133 H 0.5482 0.7360 -0.0403 0.046 Uiso 1 1 calc R
C134 C 0.7052(3) 0.6297(3) -0.1047(2) 0.0445(8) Uani 1 1 d .
H134 H 0.7041 0.6831 -0.1697 0.053 Uiso 1 1 calc R
C135 C 0.7980(3) 0.5201(3) -0.0848(2) 0.0456(8) Uani 1 1 d .
H135 H 0.8613 0.4949 -0.1359 0.055 Uiso 1 1 calc R
C136 C 0.7976(3) 0.4473(3) 0.0101(2) 0.0480(8) Uani 1 1 d .
H136 H 0.8640 0.3726 0.0230 0.058 Uiso 1 1 calc R
N141 N 0.3712(2) 0.5978(2) 0.28070(16) 0.0293(5) Uani 1 1 d .
N142 N 0.3521(3) 0.7192(2) 0.22115(18) 0.0388(6) Uani 1 1 d .
N143 N 0.4412(3) 0.7258(2) 0.13887(18) 0.0382(6) Uani 1 1 d .
C144 C 0.5172(3) 0.6083(3) 0.1471(2) 0.0300(6) Uani 1 1 d .
C145 C 0.4733(3) 0.5265(3) 0.2379(2) 0.0293(6) Uani 1 1 d .
H145 H 0.5079 0.4384 0.2646 0.035 Uiso 1 1 calc R
C146 C 0.2811(3) 0.5620(3) 0.37614(19) 0.0307(7) Uani 1 1 d .
H14A H 0.2811 0.6352 0.4073 0.037 Uiso 1 1 calc R
H14B H 0.3261 0.4821 0.4179 0.037 Uiso 1 1 calc R
N151 N -0.3604(3) 0.9629(3) 0.6152(2) 0.0549(8) Uani 1 1 d .
C152 C -0.4514(3) 0.8624(3) 0.6124(2) 0.0313(7) Uani 1 1 d .
C153 C -0.5618(3) 0.8142(3) 0.68112(19) 0.0263(6) Uani 1 1 d .
H153 H -0.6212 0.7460 0.6762 0.032 Uiso 1 1 calc R
C154 C -0.5868(3) 0.8647(4) 0.7572(3) 0.0557(10) Uani 1 1 d .
H154 H -0.6655 0.8302 0.8073 0.067 Uiso 1 1 calc R
C155 C -0.5042(3) 0.9649(3) 0.7678(2) 0.0473(8) Uani 1 1 d .
H155 H -0.5253 0.9985 0.8234 0.057 Uiso 1 1 calc R
C156 C -0.3908(3) 1.0139(3) 0.6950(2) 0.0411(8) Uani 1 1 d .
H156 H -0.3329 1.0834 0.6995 0.049 Uiso 1 1 calc R
N161 N -0.3285(2) 0.7501(2) 0.39880(16) 0.0300(5) Uani 1 1 d .
N162 N -0.4527(2) 0.6802(2) 0.43554(18) 0.0346(6) Uani 1 1 d .
N163 N -0.5090(2) 0.7137(2) 0.51532(18) 0.0342(6) Uani 1 1 d .
C164 C -0.4208(3) 0.8055(3) 0.5289(2) 0.0284(6) Uani 1 1 d .
C165 C -0.3059(3) 0.8289(3) 0.4542(2) 0.0288(6) Uani 1 1 d .
H165 H -0.2271 0.8882 0.4438 0.035 Uiso 1 1 calc R
C166 C -0.2348(3) 0.7279(3) 0.31316(19) 0.0316(7) Uani 1 1 d .
H16A H -0.1800 0.8094 0.2783 0.038 Uiso 1 1 calc R
H16B H -0.2982 0.7093 0.2685 0.038 Uiso 1 1 calc R
C171 C -0.1253(3) 0.6135(3) 0.33972(18) 0.0259(6) Uani 1 1 d .
C172 C -0.1707(3) 0.4832(3) 0.36414(19) 0.0279(6) Uani 1 1 d .
H172 H -0.2712 0.4661 0.3623 0.033 Uiso 1 1 calc R
C173 C -0.0719(3) 0.3785(2) 0.39103(18) 0.0268(6) Uani 1 1 d .
C174 C 0.0754(3) 0.4053(3) 0.39300(18) 0.0280(6) Uani 1 1 d .
H174 H 0.1446 0.3337 0.4107 0.034 Uiso 1 1 calc R
C175 C 0.1225(3) 0.5343(3) 0.36966(18) 0.0264(6) Uani 1 1 d .
C176 C 0.0212(3) 0.6378(3) 0.34307(18) 0.0272(6) Uani 1 1 d .
H176 H 0.0525 0.7268 0.3269 0.033 Uiso 1 1 calc R

loop_
_atom_site_aniso_label
_atom_site_aniso_U_11
_atom_site_aniso_U_22
_atom_site_aniso_U_33
_atom_site_aniso_U_23
_atom_site_aniso_U_13
_atom_site_aniso_U_12
N111 0.0453(15) 0.0389(15) 0.0404(16) -0.0117(12) -0.0092(12) 0.0099(12)
C112 0.0306(15) 0.0336(17) 0.0352(17) -0.0113(14) -0.0067(13) 0.0017(13)
C113 0.0474(18) 0.0360(18) 0.0368(18) -0.0113(14) -0.0064(15) 0.0103(15)
C114 0.059(2) 0.049(2) 0.041(2) -0.0172(17) -0.0070(17) 0.0206(17)
C115 0.057(2) 0.058(2) 0.0379(19) -0.0156(17) -0.0056(16) 0.0147(18)
C116 0.057(2) 0.050(2) 0.038(2) -0.0096(16) -0.0113(16) 0.0133(17)
N121 0.0268(12) 0.0239(13) 0.0402(15) -0.0107(11) 0.0024(11) -0.0021(10)
N122 0.0392(14) 0.0278(14) 0.0435(16) -0.0112(12) 0.0036(12) -0.0016(11)
N123 0.0400(14) 0.0286(14) 0.0395(15) -0.0118(12) 0.0032(12) -0.0026(11)
C124 0.0263(15) 0.0241(15) 0.0382(17) -0.0104(13) -0.0035(13) -0.0008(12)
C125 0.0370(17) 0.0267(16) 0.0363(18) -0.0066(13) 0.0009(14) 0.0000(13)
C126 0.0309(16) 0.0306(16) 0.0400(18) -0.0142(14) 0.0075(13) -0.0029(13)
N131 0.0331(14) 0.0433(16) 0.0468(16) -0.0153(13) -0.0032(12) 0.0095(12)
C132 0.0240(15) 0.0340(16) 0.0382(17) -0.0112(14) -0.0045(13) -0.0015(13)
C133 0.0339(17) 0.0390(18) 0.0422(19) -0.0111(15) -0.0064(14) -0.0002(14)
C134 0.0428(18) 0.051(2) 0.0411(19) -0.0146(16) -0.0050(15) -0.0042(16)
C135 0.0368(18) 0.054(2) 0.047(2) -0.0212(17) 0.0060(15) -0.0012(16)
C136 0.0390(18) 0.051(2) 0.054(2) -0.0204(18) -0.0005(16) 0.0128(16)
N141 0.0221(12) 0.0273(13) 0.0391(14) -0.0100(11) -0.0041(10) -0.0009(10)
N142 0.0385(14) 0.0288(14) 0.0447(16) -0.0064(12) -0.0001(12) 0.0025(11)
N143 0.0363(14) 0.0324(14) 0.0419(15) -0.0081(12) 0.0028(12) 0.0014(11)
C144 0.0225(14) 0.0287(16) 0.0395(18) -0.0099(13) -0.0051(13) 0.0002(12)
C145 0.0220(14) 0.0274(15) 0.0412(18) -0.0132(13) -0.0065(12) 0.0014(12)
C146 0.0252(14) 0.0366(17) 0.0322(16) -0.0127(13) -0.0033(12) -0.0004(12)
N151 0.0577(18) 0.0456(17) 0.068(2) -0.0211(15) -0.0174(15) 0.0008(14)
C152 0.0273(15) 0.0216(15) 0.0454(18) -0.0072(13) -0.0121(13) 0.0044(12)
C153 0.0203(14) 0.0303(16) 0.0299(16) -0.0103(13) -0.0005(12) -0.0088(12)
C154 0.0304(18) 0.065(2) 0.059(2) 0.0036(19) -0.0026(16) -0.0055(17)
C155 0.0429(19) 0.060(2) 0.042(2) -0.0209(17) -0.0082(16) 0.0178(17)
C156 0.0462(19) 0.0346(18) 0.052(2) -0.0252(16) -0.0136(16) 0.0029(15)
N161 0.0210(12) 0.0272(13) 0.0411(15) -0.0069(11) -0.0072(11) 0.0020(10)
N162 0.0204(12) 0.0314(14) 0.0536(17) -0.0148(12) -0.0033(11) -0.0017(10)
N163 0.0226(12) 0.0326(14) 0.0492(16) -0.0145(12) -0.0043(11) 0.0004(11)
C164 0.0175(13) 0.0246(15) 0.0427(18) -0.0074(13) -0.0062(13) 0.0009(11)
C165 0.0221(14) 0.0236(15) 0.0419(17) -0.0078(13) -0.0092(13) -0.0013(11)
C166 0.0265(15) 0.0355(16) 0.0332(16) -0.0095(13) -0.0049(13) -0.0002(12)
C171 0.0232(14) 0.0292(15) 0.0259(15) -0.0093(12) -0.0022(11) -0.0007(12)
C172 0.0187(13) 0.0355(16) 0.0317(16) -0.0135(13) -0.0007(12) -0.0036(12)
C173 0.0278(15) 0.0257(15) 0.0277(15) -0.0105(12) 0.0006(12) -0.0024(12)
C174 0.0260(15) 0.0286(15) 0.0291(16) -0.0100(12) -0.0009(12) 0.0033(12)
C175 0.0224(14) 0.0304(16) 0.0285(15) -0.0118(12) -0.0021(12) -0.0012(12)
C176 0.0286(15) 0.0250(15) 0.0293(16) -0.0095(12) -0.0026(12) -0.0031(12)

loop_
_atom_type_symbol
_atom_type_description
_atom_type_scat_dispersion_real
_atom_type_scat_dispersion_imag
_atom_type_scat_source
C C 0.0033 0.0016 'International Tables Vol C Tables 4.2.6.8 and 6.1.1.4'
H H 0.0000 0.0000 'International Tables Vol C Tables 4.2.6.8 and 6.1.1.4'
N N 0.0061 0.0033 'International Tables Vol C Tables 4.2.6.8 and 6.1.1.4'

loop_
_geom_angle_atom_site_label_1
_geom_angle_atom_site_label_2
_geom_angle_atom_site_label_3
_geom_angle
C116 N111 C112 116.7(3)
N111 C112 C113 123.0(3)
N111 C112 C124 116.0(2)
C113 C112 C124 121.0(3)
C114 C113 C112 118.9(3)
C114 C113 H113 120.5
C112 C113 H113 120.5
C115 C114 C113 119.0(3)
C115 C114 H114 120.5
C113 C114 H114 120.5
C114 C115 C116 118.6(3)
C114 C115 H115 120.7
C116 C115 H115 120.7
N111 C116 C115 123.8(3)
N111 C116 H116 118.1
C115 C116 H116 118.1
C125 N121 N122 110.7(2)
C125 N121 C126 130.1(2)
N122 N121 C126 119.2(2)
N123 N122 N121 107.2(2)
N122 N123 C124 108.8(2)
N123 C124 C125 107.8(2)
N123 C124 C112 122.3(2)
C125 C124 C112 129.8(3)
N121 C125 C124 105.5(2)
N121 C125 H125 127.2
C124 C125 H125 127.2
N121 C126 C173 111.8(2)
N121 C126 H12A 109.3
C173 C126 H12A 109.3
N121 C126 H12B 109.3
C173 C126 H12B 109.3
H12A C126 H12B 107.9
C132 N131 C136 115.7(3)
N131 C132 C133 123.3(3)
N131 C132 C144 115.8(2)
C133 C132 C144 120.9(3)
C134 C133 C132 119.5(3)
C134 C133 H133 120.2
C132 C133 H133 120.2
C135 C134 C133 118.4(3)
C135 C134 H134 120.8
C133 C134 H134 120.8
C134 C135 C136 118.7(3)
C134 C135 H135 120.6
C136 C135 H135 120.6
N131 C136 C135 124.3(3)
N131 C136 H136 117.8
C135 C136 H136 117.8
C145 N141 N142 110.8(2)
C145 N141 C146 130.4(2)
N142 N141 C146 118.8(2)
N143 N142 N141 107.4(2)
N142 N143 C144 108.4(2)
N143 C144 C145 108.4(2)
N143 C144 C132 121.3(2)
C145 C144 C132 130.2(2)
N141 C145 C144 105.1(2)
N141 C145 H145 127.5
C144 C145 H145 127.5
N141 C146 C175 112.3(2)
N141 C146 H14A 109.2
C175 C146 H14A 109.2
N141 C146 H14B 109.2
C175 C146 H14B 109.2
H14A C146 H14B 107.9
C156 N151 C152 116.8(3)
C153 C152 N151 123.9(3)
C153 C152 C164 118.1(2)
N151 C152 C164 118.0(3)
C152 C153 C154 117.6(3)
C152 C153 H153 121.2
C154 C153 H153 121.2
C153 C154 C155 123.6(3)
C153 C154 H154 118.2
C155 C154 H154 118.2
C156 C155 C154 117.7(3)
C156 C155 H155 121.2
C154 C155 H155 121.2
C155 C156 N151 120.4(3)
C155 C156 H156 119.8
N151 C156 H156 119.8
C165 N161 N162 111.1(2)
C165 N161 C166 128.8(2)
N162 N161 C166 120.0(2)
N163 N162 N161 106.9(2)
N162 N163 C164 108.9(2)
N163 C164 C165 108.1(2)
N163 C164 C152 122.8(2)
C165 C164 C152 129.1(2)
N161 C165 C164 105.0(2)
N161 C165 H165 127.5
C164 C165 H165 127.5
N161 C166 C171 111.9(2)
N161 C166 H16A 109.2
C171 C166 H16A 109.2
N161 C166 H16B 109.2
C171 C166 H16B 109.2
H16A C166 H16B 107.9
C176 C171 C172 119.3(2)
C176 C171 C166 120.0(2)
C172 C171 C166 120.6(2)
C173 C172 C171 120.8(2)
C173 C172 H172 119.6
C171 C172 H172 119.6
C172 C173 C174 118.9(2)
C172 C173 C126 120.3(2)
C174 C173 C126 120.8(2)
C175 C174 C173 121.1(2)
C175 C174 H174 119.4
C173 C174 H174 119.4
C174 C175 C176 118.9(2)
C174 C175 C146 120.5(2)
C176 C175 C146 120.5(2)
C175 C176 C171 120.9(2)
C175 C176 H176 119.5
C171 C176 H176 119.5

loop_
_geom_bond_atom_site_label_1
_geom_bond_atom_site_label_2
_geom_bond_distance
N111 C116 1.334(4)
N111 C112 1.337(3)
C112 C113 1.381(4)
C112 C124 1.461(4)
C113 C114 1.375(4)
C113 H113 0.9500
C114 C115 1.363(4)
C114 H114 0.9500
C115 C116 1.381(4)
C115 H115 0.9500
C116 H116 0.9500
N121 C125 1.336(3)
N121 N122 1.341(3)
N121 C126 1.460(3)
N122 N123 1.317(3)
N123 C124 1.359(3)
C124 C125 1.366(4)
C125 H125 0.9500
C126 C173 1.509(4)
C126 H12A 0.9900
C126 H12B 0.9900
N131 C132 1.343(3)
N131 C136 1.348(4)
C132 C133 1.375(4)
C132 C144 1.467(4)
C133 C134 1.374(4)
C133 H133 0.9500
C134 C135 1.369(4)
C134 H134 0.9500
C135 C136 1.370(4)
C135 H135 0.9500
C136 H136 0.9500
N141 C145 1.338(3)
N141 N142 1.342(3)
N141 C146 1.458(3)
N142 N143 1.320(3)
N143 C144 1.356(3)
C144 C145 1.370(4)
C145 H145 0.9500
C146 C175 1.514(3)
C146 H14A 0.9900
C146 H14B 0.9900
N151 C156 1.380(4)
N151 C152 1.398(4)
C152 C153 1.321(4)
C152 C164 1.466(4)
C153 C154 1.327(4)
C153 H153 0.9500
C154 C155 1.388(5)
C154 H154 0.9500
C155 C156 1.373(4)
C155 H155 0.9500
C156 H156 0.9500
N161 C165 1.340(3)
N161 N162 1.349(3)
N161 C166 1.456(3)
N162 N163 1.315(3)
N163 C164 1.367(3)
C164 C165 1.367(4)
C165 H165 0.9500
C166 C171 1.509(3)
C166 H16A 0.9900
C166 H16B 0.9900
C171 C176 1.386(3)
C171 C172 1.390(4)
C172 C173 1.379(3)
C172 H172 0.9500
C173 C174 1.396(4)
C174 C175 1.383(4)
C174 H174 0.9500
C175 C176 1.384(3)
C176 H176 0.9500

loop_
_geom_torsion_atom_site_label_1
_geom_torsion_atom_site_label_2
_geom_torsion_atom_site_label_3
_geom_torsion_atom_site_label_4
_geom_torsion
C116 N111 C112 C113 -0.6(4)
C116 N111 C112 C124 177.8(2)
N111 C112 C113 C114 0.7(5)
C124 C112 C113 C114 -177.6(3)
C112 C113 C114 C115 -0.5(5)
C113 C114 C115 C116 0.3(5)
C112 N111 C116 C115 0.4(5)
C114 C115 C116 N111 -0.3(5)
C125 N121 N122 N123 0.5(3)
C126 N121 N122 N123 178.4(2)
N121 N122 N123 C124 0.2(3)
N122 N123 C124 C125 -0.7(3)
N122 N123 C124 C112 175.9(2)
N111 C112 C124 N123 165.5(3)
C113 C112 C124 N123 -16.0(4)
N111 C112 C124 C125 -18.6(4)
C113 C112 C124 C125 159.8(3)
N122 N121 C125 C124 -0.9(3)
C126 N121 C125 C124 -178.6(2)
N123 C124 C125 N121 1.0(3)
C112 C124 C125 N121 -175.4(3)
C125 N121 C126 C173 -36.2(4)
N122 N121 C126 C173 146.3(2)
C136 N131 C132 C133 -0.4(4)
C136 N131 C132 C144 177.2(2)
N131 C132 C133 C134 0.5(4)
C144 C132 C133 C134 -177.0(3)
C132 C133 C134 C135 0.2(4)
C133 C134 C135 C136 -1.1(4)
C132 N131 C136 C135 -0.5(4)
C134 C135 C136 N131 1.3(5)
C145 N141 N142 N143 0.8(3)
C146 N141 N142 N143 -177.7(2)
N141 N142 N143 C144 -0.4(3)
N142 N143 C144 C145 -0.1(3)
N142 N143 C144 C132 175.9(2)
N131 C132 C144 N143 167.0(2)
C133 C132 C144 N143 -15.4(4)
N131 C132 C144 C145 -18.0(4)
C133 C132 C144 C145 159.7(3)
N142 N141 C145 C144 -0.8(3)
C146 N141 C145 C144 177.4(2)
N143 C144 C145 N141 0.5(3)
C132 C144 C145 N141 -175.0(3)
C145 N141 C146 C175 -103.3(3)
N142 N141 C146 C175 74.7(3)
C156 N151 C152 C153 -0.5(4)
C156 N151 C152 C164 -179.5(2)
N151 C152 C153 C154 -0.2(4)
C164 C152 C153 C154 178.8(2)
C152 C153 C154 C155 0.4(5)
C153 C154 C155 C156 0.0(5)
C154 C155 C156 N151 -0.8(4)
C152 N151 C156 C155 1.0(4)
C165 N161 N162 N163 -0.5(3)
C166 N161 N162 N163 175.8(2)
N161 N162 N163 C164 0.3(3)
N162 N163 C164 C165 0.0(3)
N162 N163 C164 C152 -179.1(2)
C153 C152 C164 N163 5.7(4)
N151 C152 C164 N163 -175.2(2)
C153 C152 C164 C165 -173.2(3)
N151 C152 C164 C165 5.9(4)
N162 N161 C165 C164 0.5(3)
C166 N161 C165 C164 -175.4(2)
N163 C164 C165 N161 -0.3(3)
C152 C164 C165 N161 178.7(2)
C165 N161 C166 C171 90.5(3)
N162 N161 C166 C171 -85.1(3)
N161 C166 C171 C176 -101.0(3)
N161 C166 C171 C172 76.9(3)
C176 C171 C172 C173 -0.3(4)
C166 C171 C172 C173 -178.2(2)
C171 C172 C173 C174 -0.3(4)
C171 C172 C173 C126 178.6(2)
N121 C126 C173 C172 111.6(3)
N121 C126 C173 C174 -69.6(3)
C172 C173 C174 C175 0.8(4)
C126 C173 C174 C175 -178.1(2)
C173 C174 C175 C176 -0.6(4)
C173 C174 C175 C146 177.5(2)
N141 C146 C175 C174 102.5(3)
N141 C146 C175 C176 -79.4(3)
C174 C175 C176 C171 0.0(4)
C146 C175 C176 C171 -178.1(2)
C172 C171 C176 C175 0.5(4)
C166 C171 C176 C175 178.4(2)
